data_7063585
loop_
_publ_author_name
'Somasundaram, Janaki Devi'
'Kabzan, Henrich'
'Gyepes, R\'obert'
'Krivosudsk\'y, Luk\'a\<s'

_publ_section_title
;
 Breaking Boundaries: Novel Tridecavanadate Polyoxometalate with a Unique
 Sixfold Tetradentate Coordination Capacity for Lanthanum(III) and a
 Twofold Bidentate Decavanadate Ligand in a Single Compound
;
_journal_name_full 'New Journal of Chemistry'
_journal_paper_doi 10.1039/D4NJ03690E
_journal_year 2025
_chemical_formula_moiety 'La12 O184 V46 [+ solvent]'
_chemical_formula_sum 'H96 La12 O232 V46'
_chemical_formula_weight 7818.92
_space_group_crystal_system orthorhombic
_space_group_IT_number 62
_space_group_name_Hall '-P 2ac 2n'
_space_group_name_H-M_alt 'P n m a'
_atom_sites_solution_primary direct
_audit_creation_method SHELXL-2019/3
_audit_update_record
;
2024-03-20 deposited with the CCDC.	2024-12-12 downloaded from the CCDC.
;
_cell_angle_alpha 90
_cell_angle_beta 90
_cell_angle_gamma 90
_cell_formula_units_Z 2
_cell_length_a 18.7636(6)
_cell_length_b 24.2176(8)
_cell_length_c 23.0563(8)
_cell_measurement_reflns_used 9055
_cell_measurement_temperature 120(2)
_cell_measurement_theta_max 28.3466
_cell_measurement_theta_min 2.1885
_cell_volume 10477.0(6)
_computing_structure_refinement 'SHELXL-2019/2 (Sheldrick, 2019)'
_computing_structure_solution 'SHELXT 2018/2 (Sheldrick, 2018)'
_diffrn_ambient_temperature 120(2)
_diffrn_measured_fraction_theta_full 0.999
_diffrn_measured_fraction_theta_max 1.000
_diffrn_measurement_device_type 'Bruker D8 VENTURE'
_diffrn_radiation_type MoK\a
_diffrn_radiation_wavelength 0.71073
_diffrn_reflns_av_R_equivalents 0.0825
_diffrn_reflns_av_unetI/netI 0.0402
_diffrn_reflns_Laue_measured_fraction_full 0.999
_diffrn_reflns_Laue_measured_fraction_max 1.000
_diffrn_reflns_limit_h_max 24
_diffrn_reflns_limit_h_min -24
_diffrn_reflns_limit_k_max 31
_diffrn_reflns_limit_k_min -31
_diffrn_reflns_limit_l_max 29
_diffrn_reflns_limit_l_min -29
_diffrn_reflns_number 125770
_diffrn_reflns_point_group_measured_fraction_full 0.999
_diffrn_reflns_point_group_measured_fraction_max 1.000
_diffrn_reflns_theta_full 25.242
_diffrn_reflns_theta_max 27.492
_diffrn_reflns_theta_min 2.073
_exptl_absorpt_coefficient_mu 4.459
_exptl_absorpt_correction_T_max 0.47
_exptl_absorpt_correction_T_min 0.33
_exptl_absorpt_correction_type multi-scan
_exptl_absorpt_process_details
;
Krause, L., Herbst-Irmer, R., Sheldrick, G. M., Stalke, D. (2015).
"Comparison of silver and molybdenum microfocus X-ray sources for
single-crystal structure determination"
J. Appl. Cryst. 48, 3-10.
doi:10.1107/S1600576714022985
;
_exptl_crystal_colour orange
_exptl_crystal_density_diffrn 2.479
_exptl_crystal_description needle
_exptl_crystal_F_000 7388
_exptl_crystal_size_max 0.361
_exptl_crystal_size_mid 0.105
_exptl_crystal_size_min 0.090
_refine_diff_density_max 3.644
_refine_diff_density_min -1.649
_refine_diff_density_rms 0.238
_refine_ls_extinction_method none
_refine_ls_goodness_of_fit_ref 1.092
_refine_ls_hydrogen_treatment undef
_refine_ls_matrix_type full
_refine_ls_number_parameters 571
_refine_ls_number_reflns 12307
_refine_ls_number_restraints 12
_refine_ls_restrained_S_all 1.093
_refine_ls_R_factor_all 0.0902
_refine_ls_R_factor_gt 0.0691
_refine_ls_shift/su_max 0.001
_refine_ls_shift/su_mean 0.000
_refine_ls_structure_factor_coef Fsqd
_refine_ls_weighting_details 'w=1/[\s^2^(Fo^2^)+(0.0410P)^2^+284.8484P] where P=(Fo^2^+2Fc^2^)/3'
_refine_ls_weighting_scheme calc
_refine_ls_wR_factor_gt 0.1516
_refine_ls_wR_factor_ref 0.1632
_reflns_Friedel_coverage 0.000
_reflns_number_gt 9674
_reflns_number_total 12307
_reflns_threshold_expression 'I > 2\s(I)'
_cod_data_source_file d4nj03690e3.cif
_cod_data_source_block jaso040_sq
_cod_depositor_comments
;
The following automatic conversions were performed:

data item '_exptl_absorpt_correction_type' value 'Multi-Scan' was
changed to 'multi-scan' in accordance with the
/home/data/users/saulius/crontab/automatic-downloads/rss-feeds/RSC/lib/dictionaries/cif_core.dic
dictionary named 'cif_core.dic' version 2.4.2 last updated on
2011-04-26.

Automatic conversion script
Id: cif_fix_values 8170 2020-07-09 18:12:32Z antanas 
;
_cod_database_code 7063585
_shelx_shelxl_version_number 2019/3
_shelx_space_group_comment
;
The symmetry employed for this shelxl refinement is uniquely defined
by the following loop, which should always be used as a source of
symmetry information in preference to the above space-group names.
They are only intended as comments.
;
_shelx_estimated_absorpt_t_min 0.296
_shelx_estimated_absorpt_t_max 0.690

loop_
_space_group_symop_operation_xyz
'x, y, z'
'-x+1/2, -y, z+1/2'
'-x, y+1/2, -z'
'x+1/2, -y+1/2, -z+1/2'
'-x, -y, -z'
'x-1/2, y, -z-1/2'
'x, -y-1/2, z'
'-x-1/2, y-1/2, z-1/2'

loop_
_atom_site_label
_atom_site_type_symbol
_atom_site_fract_x
_atom_site_fract_y
_atom_site_fract_z
_atom_site_U_iso_or_equiv
_atom_site_adp_type
_atom_site_occupancy
_atom_site_site_symmetry_order
_atom_site_calc_flag
_atom_site_refinement_flags_posn
_atom_site_refinement_flags_adp
_atom_site_refinement_flags_occupancy
_atom_site_disorder_assembly
_atom_site_disorder_group
La1 La 0.74826(3) 0.40625(2) 0.38316(3) 0.02549(14) Uani 1 1 d . . . . .
La2 La 0.52939(4) 0.250000 0.16114(3) 0.01814(16) Uani 1 2 d S T P . .
La3 La 0.33963(3) 0.09395(2) 0.40309(3) 0.02650(14) Uani 1 1 d . . . . .
La4 La 0.56299(6) 0.250000 0.62916(4) 0.0423(2) Uani 1 2 d S T P . .
V1 V 0.91698(10) 0.50696(9) 0.40551(9) 0.0391(5) Uani 1 1 d . . . . .
V2 V 1.05832(11) 0.56625(9) 0.37701(10) 0.0444(5) Uani 1 1 d . . . . .
V3 V 1.08442(9) 0.59007(8) 0.50751(9) 0.0363(5) Uani 1 1 d . . . . .
V4 V 0.93886(9) 0.53228(8) 0.53796(9) 0.0360(5) Uani 1 1 d . . . . .
V5 V 0.94465(10) 0.62601(9) 0.44806(10) 0.0423(5) Uani 1 1 d . . . . .
V6 V 0.63683(8) 0.18464(7) 0.48739(7) 0.0223(3) Uani 1 1 d . . . . .
V7 V 0.71244(10) 0.250000 0.38718(9) 0.0145(4) Uani 1 2 d S T P . .
V8 V 0.62098(7) 0.31568(6) 0.29567(6) 0.0131(3) Uani 1 1 d . . . . .
V9 V 0.54452(8) 0.38135(6) 0.39552(7) 0.0194(3) Uani 1 1 d . . . . .
V10 V 0.46643(8) 0.31596(7) 0.49596(7) 0.0215(3) Uani 1 1 d . . . . .
V11 V 0.54418(10) 0.250000 0.39696(9) 0.0135(4) Uani 1 2 d S T P . .
V12 V 0.45380(7) 0.31488(6) 0.30376(6) 0.0152(3) Uani 1 1 d . . . . .
V13 V 0.37603(10) 0.250000 0.40493(9) 0.0158(4) Uani 1 2 d S T P . .
O1 O 0.8538(4) 0.4748(3) 0.3721(3) 0.040(2) Uani 1 1 d . . . . .
O2 O 0.9814(4) 0.5239(4) 0.3502(4) 0.043(2) Uani 1 1 d . . . . .
O3 O 1.1201(4) 0.5927(3) 0.4350(4) 0.044(2) Uani 1 1 d . . . . .
O4 O 1.0244(4) 0.5592(3) 0.5712(3) 0.0376(19) Uani 1 1 d . . . . .
O5 O 0.8825(4) 0.4897(3) 0.4852(3) 0.0348(18) Uani 1 1 d . . . . .
O6 O 0.8822(4) 0.5760(4) 0.4119(4) 0.046(2) Uani 1 1 d . . . . .
O7 O 1.0203(4) 0.6452(3) 0.4976(4) 0.041(2) Uani 1 1 d . . . . .
O8 O 1.1041(5) 0.5770(4) 0.3193(4) 0.057(3) Uani 1 1 d . . . . .
O9 O 1.1474(4) 0.6167(3) 0.5468(4) 0.0356(18) Uani 1 1 d . . . . .
O10 O 0.9005(4) 0.5088(3) 0.6001(4) 0.042(2) Uani 1 1 d . . . . .
O11 O 1.0015(5) 0.6272(4) 0.3837(4) 0.051(2) Uani 1 1 d . . . . .
O12 O 0.9008(4) 0.5938(3) 0.5233(4) 0.040(2) Uani 1 1 d . . . . .
O13 O 0.9019(5) 0.6829(4) 0.4444(4) 0.055(2) Uani 1 1 d . . . . .
O14 O 0.7659(3) 0.3039(3) 0.3836(3) 0.0205(13) Uani 1 1 d . . . . .
O15 O 0.6133(3) 0.4231(3) 0.3924(3) 0.0236(14) Uani 1 1 d . . . . .
O16 O 0.6830(3) 0.3631(3) 0.3005(3) 0.0201(13) Uani 1 1 d . . . . .
O17 O 0.7423(4) 0.4835(3) 0.4575(4) 0.040(2) Uani 1 1 d . . . . .
O18 O 0.8384(4) 0.3810(4) 0.3043(4) 0.046(2) Uani 1 1 d . . . . .
O19 O 0.7127(5) 0.4818(4) 0.3114(6) 0.082(4) Uani 1 1 d . . . . .
O20 O 0.6780(4) 0.250000 0.3084(3) 0.0111(16) Uani 1 2 d S T P . .
O21 O 0.6912(4) 0.250000 0.4697(4) 0.0184(18) Uani 1 2 d S T P . .
O22 O 0.6167(3) 0.1937(2) 0.3922(3) 0.0169(12) Uani 1 1 d . . . . .
O23 O 0.6336(3) 0.1907(3) 0.5585(3) 0.0307(16) Uani 1 1 d . . . . .
O24 O 0.6969(3) 0.1360(3) 0.4752(3) 0.0257(15) Uani 1 1 d . . . . .
O25 O 0.5373(4) 0.250000 0.3142(4) 0.0118(16) Uani 1 2 d S TU P . .
O26 O 0.4720(3) 0.1933(2) 0.4000(3) 0.0161(12) Uani 1 1 d . . . . .
O27 O 0.4088(4) 0.250000 0.4834(4) 0.0198(19) Uani 1 2 d S T P . .
O28 O 0.3979(4) 0.250000 0.3235(4) 0.0187(18) Uani 1 2 d S T P . .
O29 O 0.3924(3) 0.3618(3) 0.3147(3) 0.0228(14) Uani 1 1 d . . . . .
O30 O 0.4564(3) 0.3077(3) 0.2328(3) 0.0197(13) Uani 1 1 d . . . . .
O31 O 0.6065(3) 0.3091(2) 0.2261(3) 0.0164(12) Uani 1 1 d . . . . .
O32 O 0.6584(5) 0.250000 0.1249(5) 0.055(4) Uani 1 2 d S T P . .
O33 O 0.5254(6) 0.250000 0.0491(4) 0.043(3) Uani 1 2 d S T P . .
O34 O 0.4008(7) 0.250000 0.1248(7) 0.090(6) Uani 1 2 d S T P . .
O35 O 0.5251(8) 0.1506(4) 0.1284(5) 0.085(4) Uani 1 1 d . . . . .
O36 O 0.4809(4) 0.3089(3) 0.5664(3) 0.0317(16) Uani 1 1 d . . . . .
O37 O 0.4040(3) 0.3641(3) 0.4906(3) 0.0254(15) Uani 1 1 d . . . . .
O38 O 0.5507(4) 0.250000 0.4784(4) 0.0202(19) Uani 1 2 d S T P . .
O39 O 0.3223(3) 0.1964(3) 0.4069(3) 0.0226(14) Uani 1 1 d . . . . .
O40 O 0.2357(5) 0.1215(4) 0.3368(4) 0.054(2) Uani 1 1 d . . . . .
O41 O 0.3655(5) 0.0197(4) 0.3272(4) 0.054(2) Uani 1 1 d . . . . .
O42 O 0.2459(4) 0.0182(4) 0.4035(4) 0.049(2) Uani 1 1 d . . . . .
O43 O 0.3716(4) 0.0159(3) 0.4743(4) 0.0386(19) Uani 1 1 d . . . . .
O44 O 0.2463(4) 0.1177(4) 0.4807(5) 0.063(3) Uani 1 1 d . . . . .
O45 O 0.4366(9) 0.250000 0.6746(7) 0.081(5) Uani 1 2 d S T P . .
O46 O 0.5676(14) 0.250000 0.7396(8) 0.116(8) Uani 1 2 d S T P . .
O47 O 0.5638(6) 0.3505(5) 0.6659(4) 0.066(3) Uani 1 1 d . . . . .
O48 O 0.9999(4) 0.5420(3) 0.4620(3) 0.0350(18) Uani 1 1 d . . . . .
O49 O 0.4747(3) 0.4227(3) 0.3987(3) 0.0248(14) Uani 1 1 d . . . . .
O50 O 0.5506(3) 0.3596(3) 0.4763(3) 0.0209(13) Uani 1 1 d . . . . .
O51 O 0.5382(3) 0.3591(2) 0.3152(3) 0.0170(12) Uani 1 1 d . . . . .
O52 O 0.6806(12) 0.250000 0.6636(10) 0.119(7) Uani 1 2 d S TU P . .

loop_
_atom_site_aniso_label
_atom_site_aniso_U_11
_atom_site_aniso_U_22
_atom_site_aniso_U_33
_atom_site_aniso_U_23
_atom_site_aniso_U_13
_atom_site_aniso_U_12
La1 0.0141(2) 0.0236(3) 0.0388(3) -0.0139(2) 0.0046(2) -0.0065(2)
La2 0.0087(3) 0.0290(4) 0.0166(4) 0.000 -0.0013(3) 0.000
La3 0.0179(2) 0.0266(3) 0.0350(3) 0.0065(2) 0.0046(2) -0.0071(2)
La4 0.0426(5) 0.0579(7) 0.0265(5) 0.000 -0.0011(4) 0.000
V1 0.0251(9) 0.0447(11) 0.0477(12) -0.0244(9) 0.0102(8) -0.0188(8)
V2 0.0342(10) 0.0493(12) 0.0498(13) -0.0215(10) 0.0149(9) -0.0230(9)
V3 0.0192(8) 0.0378(10) 0.0518(12) -0.0260(9) 0.0084(8) -0.0151(7)
V4 0.0176(8) 0.0408(11) 0.0495(12) -0.0306(9) 0.0143(8) -0.0141(7)
V5 0.0287(9) 0.0385(11) 0.0599(14) -0.0209(10) 0.0033(9) -0.0106(8)
V6 0.0129(7) 0.0284(9) 0.0256(8) 0.0072(7) -0.0014(6) 0.0027(6)
V7 0.0064(8) 0.0177(10) 0.0196(11) 0.000 -0.0014(7) 0.000
V8 0.0085(6) 0.0124(7) 0.0184(7) 0.0002(5) 0.0004(5) 0.0005(5)
V9 0.0149(7) 0.0162(7) 0.0271(8) -0.0069(6) 0.0030(6) -0.0004(6)
V10 0.0141(7) 0.0260(8) 0.0245(8) -0.0061(7) 0.0040(6) 0.0011(6)
V11 0.0062(8) 0.0171(10) 0.0173(10) 0.000 -0.0009(7) 0.000
V12 0.0078(6) 0.0183(7) 0.0196(7) -0.0004(6) -0.0009(5) 0.0027(5)
V13 0.0065(8) 0.0201(10) 0.0207(11) 0.000 0.0021(8) 0.000
O1 0.038(4) 0.043(5) 0.039(5) -0.020(4) 0.006(3) -0.018(4)
O2 0.029(4) 0.053(5) 0.045(5) -0.026(4) 0.013(3) -0.021(4)
O3 0.027(4) 0.048(5) 0.056(5) -0.029(4) 0.011(4) -0.019(4)
O4 0.033(4) 0.039(4) 0.041(4) -0.029(4) 0.011(3) -0.020(3)
O5 0.019(3) 0.038(4) 0.047(5) -0.021(4) 0.020(3) -0.015(3)
O6 0.021(4) 0.053(5) 0.064(6) -0.024(4) 0.010(4) -0.013(3)
O7 0.029(4) 0.035(4) 0.060(5) -0.022(4) 0.006(4) -0.012(3)
O8 0.050(5) 0.071(7) 0.051(6) -0.017(5) 0.022(4) -0.031(5)
O9 0.024(3) 0.025(4) 0.059(5) -0.023(4) 0.005(3) -0.016(3)
O10 0.021(3) 0.053(5) 0.051(5) -0.031(4) 0.017(3) -0.019(3)
O11 0.049(5) 0.050(5) 0.054(6) -0.022(4) 0.001(4) -0.018(4)
O12 0.023(4) 0.035(4) 0.063(5) -0.036(4) 0.007(3) -0.010(3)
O13 0.046(5) 0.047(5) 0.073(7) -0.014(5) -0.007(5) -0.012(4)
O14 0.016(3) 0.028(3) 0.018(3) -0.003(3) -0.005(2) -0.003(2)
O15 0.016(3) 0.017(3) 0.037(4) -0.012(3) -0.004(3) 0.003(2)
O16 0.011(3) 0.020(3) 0.029(4) 0.001(3) -0.002(2) -0.001(2)
O17 0.029(4) 0.037(4) 0.055(5) -0.023(4) 0.013(4) -0.008(3)
O18 0.030(4) 0.047(5) 0.061(6) -0.024(4) 0.016(4) -0.006(4)
O19 0.048(6) 0.043(6) 0.156(12) 0.036(7) 0.030(7) 0.013(5)
O20 0.008(3) 0.011(4) 0.014(4) 0.000 0.007(3) 0.000
O21 0.011(4) 0.025(5) 0.019(4) 0.000 0.002(3) 0.000
O22 0.011(3) 0.018(3) 0.021(3) 0.004(2) 0.000(2) -0.001(2)
O23 0.016(3) 0.048(5) 0.028(4) 0.007(3) -0.002(3) 0.005(3)
O24 0.012(3) 0.032(4) 0.033(4) 0.017(3) -0.003(3) 0.005(3)
O25 0.003(3) 0.013(3) 0.019(3) 0.000 0.000(3) 0.000
O26 0.013(3) 0.019(3) 0.017(3) 0.001(2) -0.002(2) 0.002(2)
O27 0.006(4) 0.032(5) 0.022(5) 0.000 0.004(3) 0.000
O28 0.005(4) 0.029(5) 0.023(5) 0.000 -0.005(3) 0.000
O29 0.014(3) 0.028(4) 0.027(4) 0.000(3) 0.002(3) 0.006(3)
O30 0.009(3) 0.028(3) 0.021(3) -0.003(3) 0.000(2) 0.003(2)
O31 0.013(3) 0.014(3) 0.022(3) 0.006(2) -0.002(2) -0.001(2)
O32 0.014(5) 0.121(12) 0.031(6) 0.000 0.004(4) 0.000
O33 0.044(7) 0.076(9) 0.010(5) 0.000 0.004(4) 0.000
O34 0.029(7) 0.171(19) 0.071(11) 0.000 -0.023(7) 0.000
O35 0.154(12) 0.047(6) 0.053(6) -0.023(5) -0.013(7) -0.021(7)
O36 0.021(3) 0.037(4) 0.037(4) -0.011(3) 0.001(3) -0.001(3)
O37 0.017(3) 0.025(3) 0.035(4) -0.009(3) 0.004(3) 0.002(3)
O38 0.006(4) 0.034(5) 0.021(5) 0.000 -0.004(3) 0.000
O39 0.010(3) 0.033(4) 0.025(3) 0.002(3) 0.005(2) -0.002(2)
O40 0.049(5) 0.047(5) 0.064(6) 0.004(5) -0.020(5) 0.000(4)
O41 0.065(6) 0.043(5) 0.055(6) -0.012(4) 0.023(5) -0.019(5)
O42 0.028(4) 0.048(5) 0.072(6) 0.012(5) 0.000(4) -0.017(4)
O43 0.027(4) 0.026(4) 0.062(5) 0.017(4) 0.010(4) -0.009(3)
O44 0.032(5) 0.075(7) 0.082(7) -0.018(6) 0.025(5) -0.035(5)
O45 0.075(11) 0.107(14) 0.062(10) 0.000 0.034(9) 0.000
O46 0.16(2) 0.129(18) 0.059(12) 0.000 -0.026(13) 0.000
O47 0.075(7) 0.077(7) 0.045(6) -0.017(5) -0.016(5) -0.007(6)
O48 0.025(4) 0.040(4) 0.039(4) -0.026(3) 0.010(3) -0.020(3)
O49 0.020(3) 0.016(3) 0.038(4) -0.010(3) 0.010(3) 0.002(2)
O50 0.014(3) 0.027(3) 0.022(3) -0.010(3) 0.003(2) 0.000(2)
O51 0.012(3) 0.017(3) 0.022(3) 0.001(2) 0.000(2) -0.002(2)
O52 0.115(10) 0.129(11) 0.112(10) 0.000 -0.039(8) 0.000

loop_
_atom_type_symbol
_atom_type_description
_atom_type_scat_dispersion_real
_atom_type_scat_dispersion_imag
_atom_type_scat_source
H H 0.0000 0.0000 'International Tables Vol C Tables 4.2.6.8 and 6.1.1.4'
La La -0.2871 2.4523 'International Tables Vol C Tables 4.2.6.8 and 6.1.1.4'
O O 0.0106 0.0060 'International Tables Vol C Tables 4.2.6.8 and 6.1.1.4'
V V 0.3005 0.5294 'International Tables Vol C Tables 4.2.6.8 and 6.1.1.4'

loop_
_geom_angle_atom_site_label_1
_geom_angle_atom_site_label_2
_geom_angle_atom_site_label_3
_geom_angle
_geom_angle_site_symmetry_1
_geom_angle_site_symmetry_3
_geom_angle_publ_flag
O16 La1 O14 69.68(19) . . ?
O16 La1 O17 143.4(2) . . ?
O14 La1 O17 137.2(3) . . ?
O16 La1 O24 106.42(19) . 7_565 ?
O14 La1 O24 69.5(2) . 7_565 ?
O17 La1 O24 73.6(2) . 7_565 ?
O16 La1 O19 71.2(3) . . ?
O14 La1 O19 138.3(3) . . ?
O17 La1 O19 84.1(4) . . ?
O24 La1 O19 136.8(3) 7_565 . ?
O16 La1 O18 71.4(2) . . ?
O14 La1 O18 71.2(2) . . ?
O17 La1 O18 133.2(2) . . ?
O24 La1 O18 138.3(3) 7_565 . ?
O19 La1 O18 83.3(3) . . ?
O16 La1 O15 69.3(2) . . ?
O14 La1 O15 106.7(2) . . ?
O17 La1 O15 77.5(2) . . ?
O24 La1 O15 67.8(2) 7_565 . ?
O19 La1 O15 71.6(3) . . ?
O18 La1 O15 138.4(3) . . ?
O16 La1 O1 124.5(2) . . ?
O14 La1 O1 122.2(2) . . ?
O17 La1 O1 68.2(2) . . ?
O24 La1 O1 128.9(2) 7_565 . ?
O19 La1 O1 71.2(3) . . ?
O18 La1 O1 65.1(2) . . ?
O15 La1 O1 131.1(2) . . ?
O16 La1 O9 139.0(2) . 5_766 ?
O14 La1 O9 71.7(2) . 5_766 ?
O17 La1 O9 76.8(2) . 5_766 ?
O24 La1 O9 71.4(2) 7_565 5_766 ?
O19 La1 O9 138.8(3) . 5_766 ?
O18 La1 O9 83.8(3) . 5_766 ?
O15 La1 O9 136.4(2) . 5_766 ?
O1 La1 O9 67.9(3) . 5_766 ?
O35 La2 O35 145.0(5) . 7_565 ?
O35 La2 O31 69.8(3) . 7_565 ?
O35 La2 O31 137.4(3) 7_565 7_565 ?
O35 La2 O31 137.4(3) . . ?
O35 La2 O31 69.8(3) 7_565 . ?
O31 La2 O31 69.0(3) 7_565 . ?
O35 La2 O34 82.6(3) . . ?
O35 La2 O34 82.6(3) 7_565 . ?
O31 La2 O34 137.3(3) 7_565 . ?
O31 La2 O34 137.3(2) . . ?
O35 La2 O32 86.1(3) . . ?
O35 La2 O32 86.1(3) 7_565 . ?
O31 La2 O32 69.7(2) 7_565 . ?
O31 La2 O32 69.7(2) . . ?
O34 La2 O32 141.8(5) . . ?
O35 La2 O30 69.9(3) . 7_565 ?
O35 La2 O30 134.1(3) 7_565 7_565 ?
O31 La2 O30 67.34(19) 7_565 7_565 ?
O31 La2 O30 103.46(19) . 7_565 ?
O34 La2 O30 72.9(3) . 7_565 ?
O32 La2 O30 135.8(2) . 7_565 ?
O35 La2 O30 134.1(3) . . ?
O35 La2 O30 69.9(3) 7_565 . ?
O31 La2 O30 103.46(19) 7_565 . ?
O31 La2 O30 67.34(19) . . ?
O34 La2 O30 72.9(3) . . ?
O32 La2 O30 135.8(2) . . ?
O30 La2 O30 66.1(3) 7_565 . ?
O35 La2 O33 72.5(3) . . ?
O35 La2 O33 72.5(3) 7_565 . ?
O31 La2 O33 127.5(2) 7_565 . ?
O31 La2 O33 127.5(2) . . ?
O34 La2 O33 69.2(5) . . ?
O32 La2 O33 72.6(4) . . ?
O30 La2 O33 129.0(2) 7_565 . ?
O30 La2 O33 129.0(2) . . ?
O39 La3 O29 69.8(2) . 7_565 ?
O39 La3 O42 128.7(2) . . ?
O29 La3 O42 125.8(3) 7_565 . ?
O39 La3 O41 138.2(3) . . ?
O29 La3 O41 70.7(2) 7_565 . ?
O42 La3 O41 68.0(3) . . ?
O39 La3 O37 68.9(2) . 7_565 ?
O29 La3 O37 106.5(2) 7_565 7_565 ?
O42 La3 O37 127.6(3) . 7_565 ?
O41 La3 O37 136.8(3) . 7_565 ?
O39 La3 O40 70.4(3) . . ?
O29 La3 O40 72.8(3) 7_565 . ?
O42 La3 O40 70.4(3) . . ?
O41 La3 O40 85.4(3) . . ?
O37 La3 O40 136.4(3) 7_565 . ?
O39 La3 O49 106.55(19) . 7_565 ?
O29 La3 O49 69.2(2) 7_565 7_565 ?
O42 La3 O49 124.7(2) . 7_565 ?
O41 La3 O49 71.0(3) . 7_565 ?
O37 La3 O49 68.2(2) 7_565 7_565 ?
O40 La3 O49 140.1(3) . 7_565 ?
O39 La3 O44 70.5(3) . . ?
O29 La3 O44 137.7(3) 7_565 . ?
O42 La3 O44 71.8(3) . . ?
O41 La3 O44 139.8(3) . . ?
O37 La3 O44 71.5(3) 7_565 . ?
O40 La3 O44 80.8(3) . . ?
O49 La3 O44 137.3(3) 7_565 . ?
O39 La3 O43 137.3(2) . . ?
O29 La3 O43 137.8(2) 7_565 . ?
O42 La3 O43 68.2(3) . . ?
O41 La3 O43 82.9(3) . . ?
O37 La3 O43 71.3(2) 7_565 . ?
O40 La3 O43 138.4(3) . . ?
O49 La3 O43 71.4(2) 7_565 . ?
O44 La3 O43 83.0(3) . . ?
O52 La4 O23 74.2(5) . . ?
O52 La4 O23 74.2(5) . 7_565 ?
O23 La4 O23 68.7(3) . 7_565 ?
O52 La4 O46 68.3(8) . . ?
O23 La4 O46 128.5(4) . . ?
O23 La4 O46 128.5(4) 7_565 . ?
O52 La4 O36 139.5(3) . . ?
O23 La4 O36 105.5(2) . . ?
O23 La4 O36 68.6(2) 7_565 . ?
O46 La4 O36 126.0(4) . . ?
O52 La4 O36 139.5(3) . 7_565 ?
O23 La4 O36 68.6(2) . 7_565 ?
O23 La4 O36 105.5(2) 7_565 7_565 ?
O46 La4 O36 126.0(4) . 7_565 ?
O36 La4 O36 68.0(3) . 7_565 ?
O52 La4 O47 83.3(3) . . ?
O23 La4 O47 137.7(3) . . ?
O23 La4 O47 71.0(3) 7_565 . ?
O46 La4 O47 70.8(2) . . ?
O36 La4 O47 70.2(3) . . ?
O36 La4 O47 135.9(3) 7_565 . ?
O52 La4 O47 83.3(3) . 7_565 ?
O23 La4 O47 71.0(3) . 7_565 ?
O23 La4 O47 137.7(3) 7_565 7_565 ?
O46 La4 O47 70.8(2) . 7_565 ?
O36 La4 O47 135.9(3) . 7_565 ?
O36 La4 O47 70.2(3) 7_565 7_565 ?
O47 La4 O47 141.6(5) . 7_565 ?
O52 La4 O45 136.3(7) . . ?
O23 La4 O45 137.3(3) . . ?
O23 La4 O45 137.3(3) 7_565 . ?
O46 La4 O45 68.1(7) . . ?
O36 La4 O45 71.1(4) . . ?
O36 La4 O45 71.1(4) 7_565 . ?
O47 La4 O45 82.7(3) . . ?
O47 La4 O45 82.7(3) 7_565 . ?
O1 V1 O6 102.8(4) . . ?
O1 V1 O2 105.3(4) . . ?
O6 V1 O2 95.1(4) . . ?
O1 V1 O5 95.8(4) . . ?
O6 V1 O5 90.1(4) . . ?
O2 V1 O5 156.5(4) . . ?
O1 V1 O4 98.3(4) . 5_766 ?
O6 V1 O4 156.0(4) . 5_766 ?
O2 V1 O4 90.2(4) . 5_766 ?
O5 V1 O4 76.4(3) . 5_766 ?
O1 V1 O48 171.2(4) . . ?
O6 V1 O48 81.3(3) . . ?
O2 V1 O48 81.8(3) . . ?
O5 V1 O48 76.4(3) . . ?
O4 V1 O48 76.3(3) 5_766 . ?
O1 V1 V2 138.9(3) . . ?
O6 V1 V2 84.1(2) . . ?
O2 V1 V2 33.7(2) . . ?
O5 V1 V2 125.0(2) . . ?
O4 V1 V2 87.6(2) 5_766 . ?
O48 V1 V2 48.6(2) . . ?
O1 V1 V5 136.5(3) . . ?
O6 V1 V5 33.8(2) . . ?
O2 V1 V5 84.2(3) . . ?
O5 V1 V5 87.6(2) . . ?
O4 V1 V5 124.4(2) 5_766 . ?
O48 V1 V5 48.2(2) . . ?
V2 V1 V5 59.27(6) . . ?
O1 V1 V3 86.4(3) . 5_766 ?
O6 V1 V3 130.5(3) . 5_766 ?
O2 V1 V3 129.6(3) . 5_766 ?
O5 V1 V3 40.4(2) . 5_766 ?
O4 V1 V3 39.4(2) 5_766 5_766 ?
O48 V1 V3 85.1(2) . 5_766 ?
V2 V1 V3 119.95(9) . 5_766 ?
V5 V1 V3 120.34(9) . 5_766 ?
O8 V2 O11 104.6(5) . . ?
O8 V2 O2 103.1(4) . . ?
O11 V2 O2 91.2(4) . . ?
O8 V2 O3 101.8(4) . . ?
O11 V2 O3 91.4(4) . . ?
O2 V2 O3 153.4(4) . . ?
O8 V2 O10 98.9(5) . 5_766 ?
O11 V2 O10 156.5(4) . 5_766 ?
O2 V2 O10 83.6(4) . 5_766 ?
O3 V2 O10 83.5(4) . 5_766 ?
O8 V2 O48 173.6(5) . . ?
O11 V2 O48 81.8(4) . . ?
O2 V2 O48 77.1(3) . . ?
O3 V2 O48 77.1(3) . . ?
O10 V2 O48 74.7(3) 5_766 . ?
O8 V2 V5 137.9(4) . . ?
O11 V2 V5 33.3(3) . . ?
O2 V2 V5 84.2(2) . . ?
O3 V2 V5 83.5(2) . . ?
O10 V2 V5 123.2(2) 5_766 . ?
O48 V2 V5 48.5(2) . . ?
O8 V2 V1 135.4(3) . . ?
O11 V2 V1 81.7(3) . . ?
O2 V2 V1 32.3(2) . . ?
O3 V2 V1 122.4(3) . . ?
O10 V2 V1 81.7(2) 5_766 . ?
O48 V2 V1 45.32(17) . . ?
V5 V2 V1 60.41(6) . . ?
O8 V2 V4 129.9(4) . 5_766 ?
O11 V2 V4 125.5(3) . 5_766 ?
O2 V2 V4 78.5(3) . 5_766 ?
O3 V2 V4 78.5(3) . 5_766 ?
O10 V2 V4 31.0(2) 5_766 5_766 ?
O48 V2 V4 43.7(2) . 5_766 ?
V5 V2 V4 92.15(8) . 5_766 ?
V1 V2 V4 61.33(7) . 5_766 ?
O8 V2 V3 133.6(3) . . ?
O11 V2 V3 82.0(3) . . ?
O2 V2 V3 122.9(3) . . ?
O3 V2 V3 31.8(2) . . ?
O10 V2 V3 81.7(2) 5_766 . ?
O48 V2 V3 45.79(17) . . ?
V5 V2 V3 60.13(7) . . ?
V1 V2 V3 90.90(7) . . ?
V4 V2 V3 61.66(7) 5_766 . ?
O9 V3 O3 103.5(4) . . ?
O9 V3 O7 105.1(4) . . ?
O3 V3 O7 96.0(4) . . ?
O9 V3 O4 98.6(4) . . ?
O3 V3 O4 154.9(3) . . ?
O7 V3 O4 89.6(4) . . ?
O9 V3 O5 96.2(4) . 5_766 ?
O3 V3 O5 89.8(4) . 5_766 ?
O7 V3 O5 155.8(3) . 5_766 ?
O4 V3 O5 75.9(3) . 5_766 ?
O9 V3 O48 171.2(4) . . ?
O3 V3 O48 81.2(3) . . ?
O7 V3 O48 81.6(3) . . ?
O4 V3 O48 75.5(3) . . ?
O5 V3 O48 76.2(3) 5_766 . ?
O9 V3 V5 139.0(3) . . ?
O3 V3 V5 83.9(3) . . ?
O7 V3 V5 34.1(2) . . ?
O4 V3 V5 87.3(3) . . ?
O5 V3 V5 124.3(2) 5_766 . ?
O48 V3 V5 48.2(2) . . ?
O9 V3 V1 86.9(3) . 5_766 ?
O3 V3 V1 129.2(3) . 5_766 ?
O7 V3 V1 129.5(3) . 5_766 ?
O4 V3 V1 39.9(2) . 5_766 ?
O5 V3 V1 39.4(2) 5_766 5_766 ?
O48 V3 V1 84.4(2) . 5_766 ?
V5 V3 V1 119.73(8) . 5_766 ?
O9 V3 V2 136.9(3) . . ?
O3 V3 V2 33.4(2) . . ?
O7 V3 V2 84.9(3) . . ?
O4 V3 V2 123.7(2) . . ?
O5 V3 V2 87.3(2) 5_766 . ?
O48 V3 V2 48.3(2) . . ?
V5 V3 V2 59.16(7) . . ?
V1 V3 V2 119.13(8) 5_766 . ?
O12 V4 O10 106.5(4) . . ?
O12 V4 O4 97.8(4) . . ?
O10 V4 O4 97.6(4) . . ?
O12 V4 O5 96.6(4) . . ?
O10 V4 O5 97.0(3) . . ?
O4 V4 O5 155.7(3) . . ?
O12 V4 O48 88.0(4) . . ?
O10 V4 O48 165.5(4) . . ?
O4 V4 O48 80.7(3) . . ?
O5 V4 O48 80.3(3) . . ?
O12 V4 O48 166.6(4) . 5_766 ?
O10 V4 O48 86.9(4) . 5_766 ?
O4 V4 O48 80.5(3) . 5_766 ?
O5 V4 O48 81.0(3) . 5_766 ?
O48 V4 O48 78.6(4) . 5_766 ?
O12 V4 V5 39.5(3) . . ?
O10 V4 V5 146.0(3) . . ?
O4 V4 V5 89.4(3) . . ?
O5 V4 V5 89.4(3) . . ?
O48 V4 V5 48.5(2) . . ?
O48 V4 V5 127.1(2) 5_766 . ?
O12 V4 V2 144.7(3) . 5_766 ?
O10 V4 V2 38.2(3) . 5_766 ?
O4 V4 V2 89.7(3) . 5_766 ?
O5 V4 V2 89.8(3) . 5_766 ?
O48 V4 V2 127.2(2) . 5_766 ?
O48 V4 V2 48.7(2) 5_766 5_766 ?
V5 V4 V2 175.76(8) . 5_766 ?
O13 V5 O11 103.7(5) . . ?
O13 V5 O6 102.6(4) . . ?
O11 V5 O6 90.8(4) . . ?
O13 V5 O7 101.4(4) . . ?
O11 V5 O7 92.8(4) . . ?
O6 V5 O7 154.1(4) . . ?
O13 V5 O12 99.8(4) . . ?
O11 V5 O12 156.5(4) . . ?
O6 V5 O12 83.2(3) . . ?
O7 V5 O12 83.3(3) . . ?
O13 V5 O48 174.1(4) . . ?
O11 V5 O48 82.2(4) . . ?
O6 V5 O48 77.0(3) . . ?
O7 V5 O48 78.1(3) . . ?
O12 V5 O48 74.3(3) . . ?
O13 V5 V2 137.0(4) . . ?
O11 V5 V2 33.3(3) . . ?
O6 V5 V2 83.9(2) . . ?
O7 V5 V2 85.2(2) . . ?
O12 V5 V2 123.3(2) . . ?
O48 V5 V2 48.93(19) . . ?
O13 V5 V4 130.9(4) . . ?
O11 V5 V4 125.4(3) . . ?
O6 V5 V4 78.6(3) . . ?
O7 V5 V4 78.5(3) . . ?
O12 V5 V4 31.2(2) . . ?
O48 V5 V4 43.16(18) . . ?
V2 V5 V4 92.09(8) . . ?
O13 V5 V3 134.0(3) . . ?
O11 V5 V3 82.5(3) . . ?
O6 V5 V3 123.1(3) . . ?
O7 V5 V3 32.7(2) . . ?
O12 V5 V3 81.9(2) . . ?
O48 V5 V3 46.11(17) . . ?
V2 V5 V3 60.71(7) . . ?
V4 V5 V3 61.47(7) . . ?
O13 V5 V1 134.7(3) . . ?
O11 V5 V1 81.6(3) . . ?
O6 V5 V1 32.2(3) . . ?
O7 V5 V1 123.4(3) . . ?
O12 V5 V1 81.3(2) . . ?
O48 V5 V1 45.30(17) . . ?
V2 V5 V1 60.32(6) . . ?
V4 V5 V1 61.27(7) . . ?
V3 V5 V1 91.19(8) . . ?
O23 V6 O24 105.0(3) . . ?
O23 V6 O21 99.0(4) . . ?
O24 V6 O21 100.9(3) . . ?
O23 V6 O50 98.5(3) . 7_565 ?
O24 V6 O50 98.7(3) . 7_565 ?
O21 V6 O50 149.3(3) . 7_565 ?
O23 V6 O22 164.0(3) . . ?
O24 V6 O22 91.0(3) . . ?
O21 V6 O22 78.5(3) . . ?
O50 V6 O22 77.6(2) 7_565 . ?
O23 V6 O38 90.1(3) . . ?
O24 V6 O38 164.9(3) . . ?
O21 V6 O38 77.6(3) . . ?
O50 V6 O38 77.4(2) 7_565 . ?
O22 V6 O38 73.8(3) . . ?
O14 V7 O14 104.7(4) . 7_565 ?
O14 V7 O20 99.0(3) . . ?
O14 V7 O20 99.0(3) 7_565 . ?
O14 V7 O21 100.0(3) . . ?
O14 V7 O21 100.0(3) 7_565 . ?
O20 V7 O21 148.6(3) . . ?
O14 V7 O22 164.8(3) . . ?
O14 V7 O22 90.5(3) 7_565 . ?
O20 V7 O22 77.4(2) . . ?
O21 V7 O22 77.7(3) . . ?
O14 V7 O22 90.5(3) . 7_565 ?
O14 V7 O22 164.8(3) 7_565 7_565 ?
O20 V7 O22 77.4(2) . 7_565 ?
O21 V7 O22 77.7(3) . 7_565 ?
O22 V7 O22 74.3(3) . 7_565 ?
O31 V8 O16 104.7(3) . . ?
O31 V8 O51 98.5(3) . . ?
O16 V8 O51 100.1(3) . . ?
O31 V8 O20 99.2(3) . . ?
O16 V8 O20 99.9(3) . . ?
O51 V8 O20 148.9(3) . . ?
O31 V8 O22 163.7(3) . 7_565 ?
O16 V8 O22 91.6(3) . 7_565 ?
O51 V8 O22 78.1(2) . 7_565 ?
O20 V8 O22 77.7(3) . 7_565 ?
O31 V8 O25 90.0(3) . . ?
O16 V8 O25 165.3(3) . . ?
O51 V8 O25 77.4(2) . . ?
O20 V8 O25 77.2(2) . . ?
O22 V8 O25 73.6(3) 7_565 . ?
O15 V9 O49 104.6(3) . . ?
O15 V9 O51 100.3(3) . . ?
O49 V9 O51 99.3(3) . . ?
O15 V9 O50 99.4(3) . . ?
O49 V9 O50 99.8(3) . . ?
O51 V9 O50 148.0(3) . . ?
O15 V9 O26 165.1(3) . 7_565 ?
O49 V9 O26 90.3(3) . 7_565 ?
O51 V9 O26 77.5(2) . 7_565 ?
O50 V9 O26 77.0(2) . 7_565 ?
O15 V9 O22 91.3(3) . 7_565 ?
O49 V9 O22 164.1(3) . 7_565 ?
O51 V9 O22 77.3(2) . 7_565 ?
O50 V9 O22 77.3(2) . 7_565 ?
O26 V9 O22 73.7(2) 7_565 7_565 ?
O36 V10 O37 105.1(4) . . ?
O36 V10 O27 98.7(4) . . ?
O37 V10 O27 99.9(3) . . ?
O36 V10 O50 98.7(3) . . ?
O37 V10 O50 100.0(3) . . ?
O27 V10 O50 149.0(3) . . ?
O36 V10 O26 163.1(3) . 7_565 ?
O37 V10 O26 91.8(3) . 7_565 ?
O27 V10 O26 78.2(3) . 7_565 ?
O50 V10 O26 77.6(2) . 7_565 ?
O36 V10 O38 89.3(3) . . ?
O37 V10 O38 165.5(3) . . ?
O27 V10 O38 77.6(2) . . ?
O50 V10 O38 77.1(2) . . ?
O26 V10 O38 73.7(3) 7_565 . ?
O38 V11 O25 179.9(3) . . ?
O38 V11 O26 90.5(3) . . ?
O25 V11 O26 89.4(2) . . ?
O38 V11 O26 90.5(3) . 7_565 ?
O25 V11 O26 89.4(2) . 7_565 ?
O26 V11 O26 90.7(3) . 7_565 ?
O38 V11 O22 90.6(3) . . ?
O25 V11 O22 89.4(2) . . ?
O26 V11 O22 89.6(2) . . ?
O26 V11 O22 178.8(3) 7_565 . ?
O38 V11 O22 90.6(3) . 7_565 ?
O25 V11 O22 89.4(2) . 7_565 ?
O26 V11 O22 178.8(3) . 7_565 ?
O26 V11 O22 89.6(2) 7_565 7_565 ?
O22 V11 O22 90.0(3) . 7_565 ?
O29 V12 O30 104.3(3) . . ?
O29 V12 O51 99.9(3) . . ?
O30 V12 O51 99.8(3) . . ?
O29 V12 O28 98.3(3) . . ?
O30 V12 O28 99.4(3) . . ?
O51 V12 O28 149.2(3) . . ?
O29 V12 O25 165.0(3) . . ?
O30 V12 O25 90.7(3) . . ?
O51 V12 O25 78.4(2) . . ?
O28 V12 O25 77.5(2) . . ?
O29 V12 O26 91.0(3) . 7_565 ?
O30 V12 O26 164.7(3) . 7_565 ?
O51 V12 O26 77.9(2) . 7_565 ?
O28 V12 O26 77.3(3) . 7_565 ?
O25 V12 O26 74.1(3) . 7_565 ?
O39 V13 O39 104.3(4) 7_565 . ?
O39 V13 O27 99.9(3) 7_565 . ?
O39 V13 O27 99.9(3) . . ?
O39 V13 O28 99.1(3) 7_565 . ?
O39 V13 O28 99.1(3) . . ?
O27 V13 O28 148.9(3) . . ?
O39 V13 O26 165.1(3) 7_565 . ?
O39 V13 O26 90.6(3) . . ?
O27 V13 O26 78.0(2) . . ?
O28 V13 O26 77.4(2) . . ?
O39 V13 O26 90.6(3) 7_565 7_565 ?
O39 V13 O26 165.1(3) . 7_565 ?
O27 V13 O26 78.0(2) . 7_565 ?
O28 V13 O26 77.4(2) . 7_565 ?
O26 V13 O26 74.5(3) . 7_565 ?
V1 O1 La1 145.2(5) . . ?
V1 O2 V2 114.0(4) . . ?
V3 O3 V2 114.8(4) . . ?
V4 O4 V3 108.0(4) . . ?
V4 O4 V1 107.2(3) . 5_766 ?
V3 O4 V1 100.7(3) . 5_766 ?
V4 O5 V1 107.1(3) . . ?
V4 O5 V3 106.9(4) . 5_766 ?
V1 O5 V3 100.2(3) . 5_766 ?
V1 O6 V5 114.1(4) . . ?
V3 O7 V5 113.2(4) . . ?
V3 O9 La1 144.2(4) . 5_766 ?
V4 O10 V2 110.8(4) . 5_766 ?
V5 O11 V2 113.4(5) . . ?
V4 O12 V5 109.3(4) . . ?
V7 O14 La1 134.8(3) . . ?
V9 O15 La1 132.8(3) . . ?
V8 O16 La1 134.0(3) . . ?
V7 O20 V8 109.1(3) . . ?
V7 O20 V8 109.1(3) . 7_565 ?
V8 O20 V8 110.2(4) . 7_565 ?
V6 O21 V6 110.5(4) . 7_565 ?
V6 O21 V7 108.4(3) . . ?
V6 O21 V7 108.4(3) 7_565 . ?
V11 O22 V6 97.6(3) . . ?
V11 O22 V8 98.9(3) . 7_565 ?
V6 O22 V8 163.5(3) . 7_565 ?
V11 O22 V7 97.9(2) . . ?
V6 O22 V7 88.5(2) . . ?
V8 O22 V7 88.9(2) 7_565 . ?
V11 O22 V9 98.3(2) . 7_565 ?
V6 O22 V9 89.4(2) . 7_565 ?
V8 O22 V9 88.5(2) 7_565 7_565 ?
V7 O22 V9 163.9(3) . 7_565 ?
V6 O23 La4 135.0(4) . . ?
V6 O24 La1 133.3(3) . 7_565 ?
V11 O25 V12 98.9(3) . 7_565 ?
V11 O25 V12 98.9(3) . . ?
V12 O25 V12 89.5(3) 7_565 . ?
V11 O25 V8 98.1(3) . . ?
V12 O25 V8 163.0(4) 7_565 . ?
V12 O25 V8 88.40(8) . . ?
V11 O25 V8 98.1(3) . 7_565 ?
V12 O25 V8 88.40(8) 7_565 7_565 ?
V12 O25 V8 163.0(4) . 7_565 ?
V8 O25 V8 88.7(3) . 7_565 ?
V11 O26 V10 98.1(3) . 7_565 ?
V11 O26 V12 97.6(3) . 7_565 ?
V10 O26 V12 164.2(3) 7_565 7_565 ?
V11 O26 V9 98.3(2) . 7_565 ?
V10 O26 V9 89.6(2) 7_565 7_565 ?
V12 O26 V9 88.6(2) 7_565 7_565 ?
V11 O26 V13 97.4(2) . . ?
V10 O26 V13 88.5(2) 7_565 . ?
V12 O26 V13 89.0(2) 7_565 . ?
V9 O26 V13 164.3(3) 7_565 . ?
V13 O27 V10 108.6(3) . 7_565 ?
V13 O27 V10 108.6(3) . . ?
V10 O27 V10 109.9(4) 7_565 . ?
V13 O28 V12 110.2(3) . 7_565 ?
V13 O28 V12 110.2(3) . . ?
V12 O28 V12 107.9(4) 7_565 . ?
V12 O29 La3 134.4(4) . 7_565 ?
V12 O30 La2 135.6(3) . . ?
V8 O31 La2 137.1(3) . . ?
V10 O36 La4 135.5(4) . . ?
V10 O37 La3 132.1(4) . 7_565 ?
V11 O38 V6 97.9(3) . . ?
V11 O38 V6 97.9(3) . 7_565 ?
V6 O38 V6 88.3(3) . 7_565 ?
V11 O38 V10 97.6(3) . 7_565 ?
V6 O38 V10 89.37(8) . 7_565 ?
V6 O38 V10 164.5(4) 7_565 7_565 ?
V11 O38 V10 97.6(3) . . ?
V6 O38 V10 164.5(4) . . ?
V6 O38 V10 89.37(8) 7_565 . ?
V10 O38 V10 88.8(3) 7_565 . ?
V13 O39 La3 134.6(3) . . ?
V4 O48 V4 101.4(4) . 5_766 ?
V4 O48 V1 93.7(3) . . ?
V4 O48 V1 93.2(3) 5_766 . ?
V4 O48 V3 93.1(3) . . ?
V4 O48 V3 93.3(3) 5_766 . ?
V1 O48 V3 169.5(4) . . ?
V4 O48 V5 88.3(3) . . ?
V4 O48 V5 170.2(4) 5_766 . ?
V1 O48 V5 86.5(3) . . ?
V3 O48 V5 85.7(2) . . ?
V4 O48 V2 170.9(4) . . ?
V4 O48 V2 87.6(3) 5_766 . ?
V1 O48 V2 86.1(3) . . ?
V3 O48 V2 85.9(2) . . ?
V5 O48 V2 82.6(3) . . ?
V9 O49 La3 133.6(3) . 7_565 ?
V9 O50 V10 108.8(3) . . ?
V9 O50 V6 108.8(3) . 7_565 ?
V10 O50 V6 110.0(3) . 7_565 ?
V12 O51 V8 109.1(3) . . ?
V12 O51 V9 109.7(3) . . ?
V8 O51 V9 109.0(3) . . ?

loop_
_geom_bond_atom_site_label_1
_geom_bond_atom_site_label_2
_geom_bond_distance
_geom_bond_site_symmetry_2
_geom_bond_publ_flag
La1 O16 2.494(6) . ?
La1 O14 2.500(6) . ?
La1 O17 2.540(7) . ?
La1 O24 2.545(7) 7_565 ?
La1 O19 2.555(11) . ?
La1 O18 2.557(8) . ?
La1 O15 2.575(6) . ?
La1 O1 2.596(7) . ?
La1 O9 2.598(8) 5_766 ?
La2 O35 2.525(10) . ?
La2 O35 2.525(10) 7_565 ?
La2 O31 2.526(6) 7_565 ?
La2 O31 2.526(6) . ?
La2 O34 2.555(13) . ?
La2 O32 2.561(10) . ?
La2 O30 2.561(6) 7_565 ?
La2 O30 2.562(6) . ?
La2 O33 2.585(10) . ?
La3 O39 2.504(7) . ?
La3 O29 2.507(6) 7_565 ?
La3 O42 2.542(8) . ?
La3 O41 2.556(9) . ?
La3 O37 2.562(7) 7_565 ?
La3 O40 2.566(9) . ?
La3 O49 2.567(6) 7_565 ?
La3 O44 2.570(9) . ?
La3 O43 2.574(8) . ?
La4 O52 2.35(2) . ?
La4 O23 2.544(7) . ?
La4 O23 2.544(7) 7_565 ?
La4 O46 2.547(19) . ?
La4 O36 2.550(8) . ?
La4 O36 2.550(8) 7_565 ?
La4 O47 2.577(11) . ?
La4 O47 2.577(11) 7_565 ?
La4 O45 2.592(15) . ?
V1 O1 1.615(7) . ?
V1 O6 1.802(9) . ?
V1 O2 1.805(8) . ?
V1 O5 1.992(8) . ?
V1 O4 2.017(9) 5_766 ?
V1 O48 2.200(7) . ?
V1 V2 3.087(3) . ?
V1 V5 3.089(3) . ?
V1 V3 3.090(3) 5_766 ?
V2 O8 1.605(9) . ?
V2 O11 1.827(10) . ?
V2 O2 1.874(7) . ?
V2 O3 1.881(8) . ?
V2 O10 2.045(10) 5_766 ?
V2 O48 2.322(8) . ?
V2 V5 3.054(3) . ?
V2 V4 3.089(3) 5_766 ?
V2 V3 3.102(3) . ?
V3 O9 1.623(7) . ?
V3 O3 1.801(8) . ?
V3 O7 1.813(9) . ?
V3 O4 1.997(8) . ?
V3 O5 2.036(8) 5_766 ?
V3 O48 2.229(7) . ?
V3 V5 3.084(3) . ?
V4 O12 1.687(9) . ?
V4 O10 1.701(8) . ?
V4 O4 1.894(7) . ?
V4 O5 1.914(7) . ?
V4 O48 2.105(7) . ?
V4 O48 2.135(8) 5_766 ?
V4 V5 3.076(3) . ?
V5 O13 1.596(10) . ?
V5 O11 1.827(9) . ?
V5 O6 1.880(8) . ?
V5 O7 1.881(8) . ?
V5 O12 2.073(9) . ?
V5 O48 2.305(9) . ?
V6 O23 1.647(7) . ?
V6 O24 1.655(7) . ?
V6 O21 1.927(5) . ?
V6 O50 1.957(6) 7_565 ?
V6 O22 2.238(6) . ?
V6 O38 2.272(6) . ?
V7 O14 1.649(6) . ?
V7 O14 1.649(6) 7_565 ?
V7 O20 1.929(8) . ?
V7 O21 1.943(9) . ?
V7 O22 2.259(6) . ?
V7 O22 2.259(6) 7_565 ?
V8 O31 1.635(6) . ?
V8 O16 1.639(6) . ?
V8 O51 1.929(6) . ?
V8 O20 1.939(5) . ?
V8 O22 2.238(6) 7_565 ?
V8 O25 2.275(5) . ?
V9 O15 1.641(6) . ?
V9 O49 1.651(6) . ?
V9 O51 1.933(6) . ?
V9 O50 1.939(7) . ?
V9 O26 2.265(6) 7_565 ?
V9 O22 2.267(6) 7_565 ?
V10 O36 1.656(8) . ?
V10 O37 1.657(7) . ?
V10 O27 1.951(5) . ?
V10 O50 1.954(6) . ?
V10 O26 2.225(6) 7_565 ?
V10 O38 2.284(6) . ?
V11 O38 1.881(9) . ?
V11 O25 1.913(8) . ?
V11 O26 1.929(6) . ?
V11 O26 1.929(6) 7_565 ?
V11 O22 1.929(6) . ?
V11 O22 1.929(6) 7_565 ?
V12 O29 1.637(6) . ?
V12 O30 1.646(6) . ?
V12 O51 1.929(6) . ?
V12 O28 1.943(5) . ?
V12 O25 2.233(5) . ?
V12 O26 2.255(6) 7_565 ?
V13 O39 1.644(6) 7_565 ?
V13 O39 1.644(6) . ?
V13 O27 1.911(9) . ?
V13 O28 1.921(9) . ?
V13 O26 2.267(6) . ?
V13 O26 2.267(6) 7_565 ?

loop_
_geom_torsion_atom_site_label_1
_geom_torsion_atom_site_label_2
_geom_torsion_atom_site_label_3
_geom_torsion_atom_site_label_4
_geom_torsion
_geom_torsion_site_symmetry_1
_geom_torsion_site_symmetry_2
_geom_torsion_site_symmetry_3
_geom_torsion_site_symmetry_4
_geom_torsion_publ_flag
O6 V1 O1 La1 -103.2(8) . . . . ?
O2 V1 O1 La1 157.7(7) . . . . ?
O5 V1 O1 La1 -11.8(8) . . . . ?
O4 V1 O1 La1 65.3(8) 5_766 . . . ?
V2 V1 O1 La1 161.1(4) . . . . ?
V5 V1 O1 La1 -104.4(8) . . . . ?
V3 V1 O1 La1 27.6(8) 5_766 . . . ?
O1 V1 O2 V2 176.0(5) . . . . ?
O6 V1 O2 V2 71.3(5) . . . . ?
O5 V1 O2 V2 -30.9(12) . . . . ?
O4 V1 O2 V2 -85.3(5) 5_766 . . . ?
O48 V1 O2 V2 -9.2(5) . . . . ?
V5 V1 O2 V2 39.3(4) . . . . ?
V3 V1 O2 V2 -85.8(5) 5_766 . . . ?
O8 V2 O2 V1 -177.7(6) . . . . ?
O11 V2 O2 V1 -72.4(6) . . . . ?
O3 V2 O2 V1 23.0(12) . . . . ?
O10 V2 O2 V1 84.5(5) 5_766 . . . ?
O48 V2 O2 V1 8.8(5) . . . . ?
V5 V2 O2 V1 -39.8(4) . . . . ?
V4 V2 O2 V1 53.6(4) 5_766 . . . ?
V3 V2 O2 V1 8.7(7) . . . . ?
O9 V3 O3 V2 -178.4(5) . . . . ?
O7 V3 O3 V2 -71.2(5) . . . . ?
O4 V3 O3 V2 30.8(12) . . . . ?
O5 V3 O3 V2 85.3(5) 5_766 . . . ?
O48 V3 O3 V2 9.2(5) . . . . ?
V5 V3 O3 V2 -39.3(4) . . . . ?
V1 V3 O3 V2 84.5(5) 5_766 . . . ?
O8 V2 O3 V3 177.5(6) . . . . ?
O11 V2 O3 V3 72.2(5) . . . . ?
O2 V2 O3 V3 -23.2(12) . . . . ?
O10 V2 O3 V3 -84.7(5) 5_766 . . . ?
O48 V2 O3 V3 -9.0(4) . . . . ?
V5 V2 O3 V3 39.8(4) . . . . ?
V1 V2 O3 V3 -8.8(6) . . . . ?
V4 V2 O3 V3 -53.7(4) 5_766 . . . ?
O12 V4 O4 V3 -72.7(4) . . . . ?
O10 V4 O4 V3 179.4(4) . . . . ?
O5 V4 O4 V3 53.1(11) . . . . ?
O48 V4 O4 V3 14.0(4) . . . . ?
O48 V4 O4 V3 93.8(4) 5_766 . . . ?
V5 V4 O4 V3 -34.0(3) . . . . ?
V2 V4 O4 V3 141.9(3) 5_766 . . . ?
O12 V4 O4 V1 179.6(4) . . . 5_766 ?
O10 V4 O4 V1 71.7(4) . . . 5_766 ?
O5 V4 O4 V1 -54.7(11) . . . 5_766 ?
O48 V4 O4 V1 -93.7(4) . . . 5_766 ?
O48 V4 O4 V1 -13.9(3) 5_766 . . 5_766 ?
V5 V4 O4 V1 -141.7(3) . . . 5_766 ?
V2 V4 O4 V1 34.2(3) 5_766 . . 5_766 ?
O1 V1 O6 V5 -178.6(5) . . . . ?
O2 V1 O6 V5 -71.5(5) . . . . ?
O5 V1 O6 V5 85.5(5) . . . . ?
O4 V1 O6 V5 30.6(11) 5_766 . . . ?
O48 V1 O6 V5 9.3(4) . . . . ?
V2 V1 O6 V5 -39.7(4) . . . . ?
V3 V1 O6 V5 85.2(5) 5_766 . . . ?
O13 V5 O6 V1 177.0(5) . . . . ?
O11 V5 O6 V1 72.8(5) . . . . ?
O7 V5 O6 V1 -25.3(11) . . . . ?
O12 V5 O6 V1 -84.4(5) . . . . ?
O48 V5 O6 V1 -9.0(4) . . . . ?
V2 V5 O6 V1 40.2(4) . . . . ?
V4 V5 O6 V1 -53.2(4) . . . . ?
V3 V5 O6 V1 -8.7(6) . . . . ?
O9 V3 O7 V5 175.5(4) . . . . ?
O3 V3 O7 V5 69.8(5) . . . . ?
O4 V3 O7 V5 -85.7(4) . . . . ?
O5 V3 O7 V5 -33.3(12) 5_766 . . . ?
O48 V3 O7 V5 -10.4(4) . . . . ?
V1 V3 O7 V5 -85.8(5) 5_766 . . . ?
V2 V3 O7 V5 38.2(4) . . . . ?
O13 V5 O7 V3 -175.9(5) . . . . ?
O11 V5 O7 V3 -71.3(5) . . . . ?
O6 V5 O7 V3 26.4(11) . . . . ?
O12 V5 O7 V3 85.4(5) . . . . ?
O48 V5 O7 V3 10.1(4) . . . . ?
V2 V5 O7 V3 -38.9(4) . . . . ?
V4 V5 O7 V3 54.2(4) . . . . ?
V1 V5 O7 V3 10.5(6) . . . . ?
O3 V3 O9 La1 -101.7(7) . . . 5_766 ?
O7 V3 O9 La1 158.2(6) . . . 5_766 ?
O4 V3 O9 La1 66.2(7) . . . 5_766 ?
O5 V3 O9 La1 -10.4(7) 5_766 . . 5_766 ?
V5 V3 O9 La1 162.0(4) . . . 5_766 ?
V1 V3 O9 La1 28.0(6) 5_766 . . 5_766 ?
V2 V3 O9 La1 -103.0(7) . . . 5_766 ?
O12 V4 O10 V2 179.7(3) . . . 5_766 ?
O4 V4 O10 V2 -79.8(4) . . . 5_766 ?
O5 V4 O10 V2 80.7(4) . . . 5_766 ?
O48 V4 O10 V2 2.1(15) . . . 5_766 ?
O48 V4 O10 V2 0.2(3) 5_766 . . 5_766 ?
V5 V4 O10 V2 -179.96(16) . . . 5_766 ?
O13 V5 O11 V2 179.3(5) . . . . ?
O6 V5 O11 V2 -77.5(5) . . . . ?
O7 V5 O11 V2 76.8(5) . . . . ?
O12 V5 O11 V2 -2.9(11) . . . . ?
O48 V5 O11 V2 -0.8(4) . . . . ?
V4 V5 O11 V2 -1.0(6) . . . . ?
V3 V5 O11 V2 45.8(4) . . . . ?
V1 V5 O11 V2 -46.6(4) . . . . ?
O8 V2 O11 V5 -178.5(5) . . . . ?
O2 V2 O11 V5 77.6(5) . . . . ?
O3 V2 O11 V5 -76.0(5) . . . . ?
O10 V2 O11 V5 1.0(11) 5_766 . . . ?
O48 V2 O11 V5 0.8(4) . . . . ?
V1 V2 O11 V5 46.6(4) . . . . ?
V4 V2 O11 V5 0.9(6) 5_766 . . . ?
V3 V2 O11 V5 -45.5(4) . . . . ?
O10 V4 O12 V5 179.7(3) . . . . ?
O4 V4 O12 V5 79.4(4) . . . . ?
O5 V4 O12 V5 -80.9(4) . . . . ?
O48 V4 O12 V5 -0.9(3) . . . . ?
O48 V4 O12 V5 -2.1(15) 5_766 . . . ?
V2 V4 O12 V5 -179.99(15) 5_766 . . . ?
O14 V7 O14 La1 178.80(14) 7_565 . . . ?
O20 V7 O14 La1 76.9(5) . . . . ?
O21 V7 O14 La1 -77.9(5) . . . . ?
O22 V7 O14 La1 2.0(14) . . . . ?
O22 V7 O14 La1 -0.3(4) 7_565 . . . ?
O49 V9 O15 La1 -177.7(5) . . . . ?
O51 V9 O15 La1 -75.2(5) . . . . ?
O50 V9 O15 La1 79.5(5) . . . . ?
O26 V9 O15 La1 5.1(15) 7_565 . . . ?
O22 V9 O15 La1 2.2(5) 7_565 . . . ?
O31 V8 O16 La1 -179.1(4) . . . . ?
O51 V8 O16 La1 79.2(4) . . . . ?
O20 V8 O16 La1 -76.8(5) . . . . ?
O22 V8 O16 La1 1.0(4) 7_565 . . . ?
O25 V8 O16 La1 0.7(13) . . . . ?
O24 V6 O23 La4 -179.6(5) . . . . ?
O21 V6 O23 La4 76.5(5) . . . . ?
O50 V6 O23 La4 -78.2(5) 7_565 . . . ?
O22 V6 O23 La4 -3.4(15) . . . . ?
O38 V6 O23 La4 -0.9(5) . . . . ?
O23 V6 O24 La1 -178.2(4) . . . 7_565 ?
O21 V6 O24 La1 -75.7(5) . . . 7_565 ?
O50 V6 O24 La1 80.5(5) 7_565 . . 7_565 ?
O22 V6 O24 La1 2.8(5) . . . 7_565 ?
O38 V6 O24 La1 6.9(14) . . . 7_565 ?
O30 V12 O29 La3 179.0(4) . . . 7_565 ?
O51 V12 O29 La3 -78.1(5) . . . 7_565 ?
O28 V12 O29 La3 77.0(5) . . . 7_565 ?
O25 V12 O29 La3 4.2(14) . . . 7_565 ?
O26 V12 O29 La3 -0.3(5) 7_565 . . 7_565 ?
O29 V12 O30 La2 178.7(4) . . . . ?
O51 V12 O30 La2 75.7(5) . . . . ?
O28 V12 O30 La2 -80.2(5) . . . . ?
O25 V12 O30 La2 -2.7(4) . . . . ?
O26 V12 O30 La2 -4.2(14) 7_565 . . . ?
O16 V8 O31 La2 177.7(4) . . . . ?
O51 V8 O31 La2 -79.5(5) . . . . ?
O20 V8 O31 La2 74.8(5) . . . . ?
O22 V8 O31 La2 -2.9(13) 7_565 . . . ?
O25 V8 O31 La2 -2.3(4) . . . . ?
O37 V10 O36 La4 -179.4(5) . . . . ?
O27 V10 O36 La4 77.8(5) . . . . ?
O50 V10 O36 La4 -76.4(5) . . . . ?
O26 V10 O36 La4 -0.3(14) 7_565 . . . ?
O38 V10 O36 La4 0.5(5) . . . . ?
O36 V10 O37 La3 -178.6(4) . . . 7_565 ?
O27 V10 O37 La3 -76.6(5) . . . 7_565 ?
O50 V10 O37 La3 79.5(5) . . . 7_565 ?
O26 V10 O37 La3 1.7(4) 7_565 . . 7_565 ?
O38 V10 O37 La3 2.1(14) . . . 7_565 ?
O26 V11 O38 V6 89.9(2) . . . . ?
O26 V11 O38 V6 -179.3(2) 7_565 . . . ?
O22 V11 O38 V6 0.3(2) . . . . ?
O22 V11 O38 V6 -89.7(2) 7_565 . . . ?
O26 V11 O38 V6 179.4(2) . . . 7_565 ?
O26 V11 O38 V6 -89.9(2) 7_565 . . 7_565 ?
O22 V11 O38 V6 89.7(2) . . . 7_565 ?
O22 V11 O38 V6 -0.3(2) 7_565 . . 7_565 ?
O26 V11 O38 V10 -0.5(2) . . . 7_565 ?
O26 V11 O38 V10 90.2(2) 7_565 . . 7_565 ?
O22 V11 O38 V10 -90.1(2) . . . 7_565 ?
O22 V11 O38 V10 179.9(2) 7_565 . . 7_565 ?
O26 V11 O38 V10 -90.2(2) . . . . ?
O26 V11 O38 V10 0.5(2) 7_565 . . . ?
O22 V11 O38 V10 -179.9(2) . . . . ?
O22 V11 O38 V10 90.1(2) 7_565 . . . ?
O39 V13 O39 La3 177.67(15) 7_565 . . . ?
O27 V13 O39 La3 -79.4(5) . . . . ?
O28 V13 O39 La3 75.8(5) . . . . ?
O26 V13 O39 La3 -1.5(5) . . . . ?
O26 V13 O39 La3 0.9(15) 7_565 . . . ?
O15 V9 O49 La3 178.8(5) . . . 7_565 ?
O51 V9 O49 La3 75.5(5) . . . 7_565 ?
O50 V9 O49 La3 -78.7(5) . . . 7_565 ?
O26 V9 O49 La3 -1.9(5) 7_565 . . 7_565 ?
O22 V9 O49 La3 -0.9(15) 7_565 . . 7_565 ?
